data_7124269
loop_
_publ_author_name
'Hill, Michael'
'Morris, Louis'
'McMullin, Claire L.'
'Mahon, Mary F.'
'Rajabi, Nasir A.'
'Manners, Ian'

_publ_section_title
;
 Calcium Stannyl Formation by Organostannane Dehydrogenation
;
_journal_name_full 'Chemical Communications'
_journal_paper_doi 10.1039/C9CC07289F
_journal_year 2019
_chemical_formula_moiety 'C76 H98 Ca2 N4 Sn, 0.5(C6 H14), C7 H8'
_chemical_formula_sum 'C86 H113 Ca2 N4 Sn'
_chemical_formula_weight 1401.65
_space_group_crystal_system monoclinic
_space_group_IT_number 14
_space_group_name_Hall '-P 2yn'
_space_group_name_H-M_alt 'P 1 21/n 1'
_symmetry_space_group_name_Hall '-P 2yn'
_symmetry_space_group_name_H-M 'P 1 21/n 1'
_atom_sites_solution_hydrogens mixed
_atom_sites_solution_primary iterative
_audit_creation_date 2018-10-22
_audit_creation_method
;
Olex2 1.2
(compiled 2018.05.29 svn.r3508 for OlexSys, GUI svn.r5506)
;
_audit_update_record
;
2019-09-03 deposited with the CCDC.    2019-10-03 downloaded from the CCDC.
;
_cell_angle_alpha 90
_cell_angle_beta 114.5230(10)
_cell_angle_gamma 90
_cell_formula_units_Z 4
_cell_length_a 23.4972(2)
_cell_length_b 15.15460(10)
_cell_length_c 24.4653(2)
_cell_measurement_reflns_used 47882
_cell_measurement_temperature 150.00(10)
_cell_measurement_theta_max 73.0220
_cell_measurement_theta_min 3.4220
_cell_volume 7926.01(12)
_computing_cell_refinement 'CrysAlisPro 1.171.38.43 (Rigaku OD, 2015)'
_computing_data_collection 'CrysAlisPro 1.171.38.43 (Rigaku OD, 2015)'
_computing_data_reduction 'CrysAlisPro 1.171.38.43 (Rigaku OD, 2015)'
_computing_molecular_graphics 'Olex2 (Dolomanov et al., 2009)'
_computing_publication_material 'Olex2 (Dolomanov et al., 2009)'
_computing_structure_refinement 'ShelXL (Sheldrick, 2015)'
_computing_structure_solution 'olex2.solve (Bourhis et al., 2015)'
_diffrn_ambient_environment N~2~
_diffrn_ambient_temperature 150.00(10)
_diffrn_detector 'CCD plate'
_diffrn_detector_area_resol_mean 8.1150
_diffrn_detector_type EosS2
_diffrn_measured_fraction_theta_full 1.000
_diffrn_measured_fraction_theta_max 0.996
_diffrn_measurement_device 'four-circle diffractometer'
_diffrn_measurement_device_type 'SuperNova, Dual, Cu at zero, EosS2'
_diffrn_measurement_method '\w scans'
_diffrn_radiation_monochromator mirror
_diffrn_radiation_probe x-ray
_diffrn_radiation_type CuK\a
_diffrn_radiation_wavelength 1.54184
_diffrn_reflns_av_R_equivalents 0.0427
_diffrn_reflns_av_unetI/netI 0.0224
_diffrn_reflns_Laue_measured_fraction_full 1.000
_diffrn_reflns_Laue_measured_fraction_max 0.996
_diffrn_reflns_limit_h_max 29
_diffrn_reflns_limit_h_min -28
_diffrn_reflns_limit_k_max 18
_diffrn_reflns_limit_k_min -18
_diffrn_reflns_limit_l_max 30
_diffrn_reflns_limit_l_min -27
_diffrn_reflns_number 110586
_diffrn_reflns_point_group_measured_fraction_full 1.000
_diffrn_reflns_point_group_measured_fraction_max 0.996
_diffrn_reflns_theta_full 67.684
_diffrn_reflns_theta_max 73.086
_diffrn_reflns_theta_min 3.409
_diffrn_source 'micro-focus sealed X-ray tube'
_diffrn_source_type 'SuperNova (Cu) X-ray Source'
_exptl_absorpt_coefficient_mu 4.022
_exptl_absorpt_correction_T_max 0.947
_exptl_absorpt_correction_T_min 0.872
_exptl_absorpt_correction_type gaussian
_exptl_absorpt_process_details
;
CrysAlisPro 1.171.38.43 (Rigaku Oxford Diffraction, 2015)
Numerical absorption correction based on gaussian integration over
            a multifaceted crystal model
Empirical absorption correction using spherical harmonics,
 implemented in SCALE3 ABSPACK scaling algorithm.
;
_exptl_crystal_colour colourless
_exptl_crystal_colour_primary colourless
_exptl_crystal_density_diffrn 1.175
_exptl_crystal_description block
_exptl_crystal_F_000 2988
_exptl_crystal_size_max 0.219
_exptl_crystal_size_mid 0.069
_exptl_crystal_size_min 0.064
_refine_diff_density_max 0.690
_refine_diff_density_min -0.412
_refine_diff_density_rms 0.049
_refine_ls_extinction_method none
_refine_ls_goodness_of_fit_ref 1.029
_refine_ls_hydrogen_treatment mixed
_refine_ls_matrix_type full
_refine_ls_number_parameters 892
_refine_ls_number_reflns 15819
_refine_ls_number_restraints 120
_refine_ls_restrained_S_all 1.055
_refine_ls_R_factor_all 0.0374
_refine_ls_R_factor_gt 0.0324
_refine_ls_shift/su_max 0.002
_refine_ls_shift/su_mean 0.000
_refine_ls_structure_factor_coef Fsqd
_refine_ls_weighting_details 'w=1/[\s^2^(Fo^2^)+(0.0440P)^2^+4.2518P] where P=(Fo^2^+2Fc^2^)/3'
_refine_ls_weighting_scheme calc
_refine_ls_wR_factor_gt 0.0834
_refine_ls_wR_factor_ref 0.0870
_reflns_Friedel_coverage 0.000
_reflns_number_gt 14145
_reflns_number_total 15819
_reflns_threshold_expression 'I > 2\s(I)'
_cod_data_source_file c9cc07289f2.cif
_cod_data_source_block s18msh155-cpd-3
_cod_original_cell_volume 7926.00(12)
_cod_database_code 7124269
_shelxl_version_number 2014-3
_shelx_space_group_comment
;
The symmetry employed for this shelxl refinement is uniquely defined
by the following loop, which should always be used as a source of
symmetry information in preference to the above space-group names.
They are only intended as comments.
;
_olex2_refinement_description
;
1. Fixed Uiso
 At 1.2 times of:
  All C(H) groups, All C(H,H) groups
 At 1.5 times of:
  All C(H,H,H) groups
2. Restrained distances
 C84-C83 = C85-C84 = C87-C86 = C86-C85 = C88-C87
 1.54 with sigma of 0.01
 C83-C84 \\sim C84-C85 \\sim C85-C86 \\sim C86-C87 \\sim C87-C88
 with sigma of 0.02
 C83-C85 \\sim C85-C87 \\sim C84-C86 \\sim C86-C88
 with sigma of 0.04
3. Uiso/Uaniso restraints and constraints
C83 \\sim C84 \\sim C85 \\sim C86 \\sim C87 \\sim C88: within 2A with sigma of
0.02 and sigma for terminal atoms of 0.01
C76 \\sim C77 \\sim C78 \\sim C79 \\sim C80 \\sim C81 \\sim C82: within 2A with
sigma of 0.02 and sigma for terminal atoms of 0.01
C83 \\sim C88: within 2A with sigma of 0.02 and sigma for terminal atoms of 0.01
4. Rigid body (RIGU) restrains
 C83, C84, C85, C86, C87, C88
 with sigma for 1-2 distances of 0.004 and sigma for 1-3 distances of 0.004
5. Others
 Fixed Sof: C83(0.5) H83A(0.5) H83B(0.5) H83C(0.5) C84(0.5) H84A(0.5)
 H84B(0.5) C85(0.5) H85A(0.5) H85B(0.5) C86(0.5) H86A(0.5) H86B(0.5) C87(0.5)
 H87A(0.5) H87B(0.5) C88(0.5) H88A(0.5) H88B(0.5) H88C(0.5)
6.a Ternary CH refined with riding coordinates:
 C13(H13), C16(H16), C25(H25), C28(H28), C41(H41), C44(H44), C53(H53), C56(H56)
6.b Secondary CH2 refined with riding coordinates:
 C84(H84A,H84B), C85(H85A,H85B), C86(H86A,H86B), C87(H87A,H87B)
6.c Aromatic/amide H refined with riding coordinates:
 C3(H3), C8(H8), C9(H9), C10(H10), C012(H012), C20(H20), C21(H21), C22(H22),
 C36(H36), C37(H37), C38(H38), C48(H48), C49(H49), C50(H50), C59(H59), C60(H60),
  C61(H61), C62(H62), C63(H63), C65(H65), C66(H66), C67(H67), C68(H68),
 C69(H69), C71(H71), C72(H72), C73(H73), C74(H74), C75(H75), C77(H77), C78(H78),
  C79(H79), C80(H80), C81(H81)
6.d Idealised Me refined as rotating group:
 C1(H1A,H1B,H1C), C5(H5A,H5B,H5C), C12(H12A,H12B,H12C), C14(H14A,H14B,H14C),
 C15(H15A,H15B,H15C), C17(H17A,H17B,H17C), C24(H24A,H24B,H24C), C26(H26A,H26B,
 H26C), C27(H27A,H27B,H27C), C29(H29A,H29B,H29C), C30(H30A,H30B,H30C), C33(H33A,
 H33B,H33C), C40(H40A,H40B,H40C), C42(H42A,H42B,H42C), C43(H43A,H43B,H43C),
 C45(H45A,H45B,H45C), C52(H52A,H52B,H52C), C54(H54A,H54B,H54C), C55(H55A,H55B,
 H55C), C57(H57A,H57B,H57C), C83(H83A,H83B,H83C), C88(H88A,H88B,H88C), C82(H82A,
 H82B,H82C)
;

loop_
_space_group_symop_operation_xyz
'x, y, z'
'-x+1/2, y+1/2, -z+1/2'
'-x, -y, -z'
'x-1/2, -y-1/2, z-1/2'

loop_
_atom_site_label
_atom_site_type_symbol
_atom_site_fract_x
_atom_site_fract_y
_atom_site_fract_z
_atom_site_U_iso_or_equiv
_atom_site_adp_type
_atom_site_occupancy
_atom_site_site_symmetry_order
_atom_site_calc_flag
_atom_site_refinement_flags_posn
_atom_site_refinement_flags_adp
_atom_site_refinement_flags_occupancy
_atom_site_disorder_assembly
_atom_site_disorder_group
Sn1 Sn 0.48867(2) 0.53756(2) 0.69588(2) 0.03153(5) Uani 1 1 d . . . . .
Ca1 Ca 0.60965(2) 0.78554(2) 0.72862(2) 0.02597(8) Uani 1 1 d . . . . .
H1 H 0.5347(11) 0.7656(16) 0.7537(10) 0.040(6) Uiso 1 1 d . . . . .
Ca2 Ca 0.46226(2) 0.69675(3) 0.76901(2) 0.02997(8) Uani 1 1 d . . . . .
N1 N 0.66954(7) 0.89432(10) 0.79612(7) 0.0264(3) Uani 1 1 d . . . . .
N2 N 0.60210(7) 0.89975(10) 0.66208(7) 0.0280(3) Uani 1 1 d . . . . .
N3 N 0.38708(8) 0.79499(13) 0.77117(8) 0.0378(4) Uani 1 1 d . . . . .
N4 N 0.45101(8) 0.64124(12) 0.85282(7) 0.0344(4) Uani 1 1 d . . . . .
C1 C 0.69591(10) 1.04401(13) 0.83997(9) 0.0356(4) Uani 1 1 d . . . . .
H1A H 0.6656 1.0664 0.8533 0.053 Uiso 1 1 calc GR . . . .
H1B H 0.7139 1.0922 0.8271 0.053 Uiso 1 1 calc GR . . . .
H1C H 0.7282 1.0134 0.8724 0.053 Uiso 1 1 calc GR . . . .
C2 C 0.66427(9) 0.98086(12) 0.78795(8) 0.0278(4) Uani 1 1 d . . . . .
C3 C 0.63001(9) 1.02161(12) 0.73204(9) 0.0309(4) Uani 1 1 d . . . . .
H3 H 0.6245 1.0821 0.7338 0.037 Uiso 1 1 calc R . . . .
C4 C 0.60304(9) 0.98548(13) 0.67433(9) 0.0303(4) Uani 1 1 d . . . . .
C5 C 0.57278(12) 1.05066(14) 0.62341(10) 0.0428(5) Uani 1 1 d . . . . .
H5A H 0.5934 1.0480 0.5968 0.064 Uiso 1 1 calc GR . . . .
H5B H 0.5764 1.1092 0.6395 0.064 Uiso 1 1 calc GR . . . .
H5C H 0.5294 1.0361 0.6017 0.064 Uiso 1 1 calc GR . . . .
C6 C 0.70663(9) 0.85723(12) 0.85371(8) 0.0293(4) Uani 1 1 d . . . . .
C7 C 0.76440(9) 0.81750(13) 0.86252(9) 0.0331(4) Uani 1 1 d . . . . .
C8 C 0.79704(10) 0.77099(15) 0.91540(11) 0.0457(5) Uani 1 1 d . . . . .
H8 H 0.8346 0.7438 0.9212 0.055 Uiso 1 1 calc R . . . .
C9 C 0.77491(11) 0.76434(18) 0.95937(11) 0.0515(6) Uani 1 1 d . . . . .
H9 H 0.7973 0.7327 0.9943 0.062 Uiso 1 1 calc R . . . .
C10 C 0.71954(11) 0.80480(17) 0.95121(10) 0.0458(5) Uani 1 1 d . . . . .
H10 H 0.7052 0.8007 0.9813 0.055 Uiso 1 1 calc R . . . .
C11 C 0.68412(10) 0.85199(14) 0.89875(9) 0.0359(4) Uani 1 1 d . . . . .
C012 C 0.40147(11) 0.76893(17) 0.87366(10) 0.0451(5) Uani 1 1 d . . . . .
H012 H 0.3977 0.7975 0.9056 0.054 Uiso 1 1 calc R . . . .
C12 C 0.82056(12) 0.91862(15) 0.81959(13) 0.0510(6) Uani 1 1 d . . . . .
H12A H 0.7896 0.9637 0.8124 0.076 Uiso 1 1 calc GR . . . .
H12B H 0.8374 0.9228 0.7900 0.076 Uiso 1 1 calc GR . . . .
H12C H 0.8536 0.9263 0.8589 0.076 Uiso 1 1 calc GR . . . .
C13 C 0.79057(9) 0.82800(13) 0.81547(10) 0.0358(4) Uani 1 1 d . . . . .
H13 H 0.7553 0.8239 0.7759 0.043 Uiso 1 1 calc R . . . .
C14 C 0.83803(11) 0.75720(16) 0.81801(13) 0.0496(6) Uani 1 1 d . . . . .
H14A H 0.8753 0.7639 0.8543 0.074 Uiso 1 1 calc GR . . . .
H14B H 0.8481 0.7635 0.7840 0.074 Uiso 1 1 calc GR . . . .
H14C H 0.8204 0.6998 0.8173 0.074 Uiso 1 1 calc GR . . . .
C15 C 0.57635(12) 0.8268(2) 0.89436(12) 0.0544(6) Uani 1 1 d . . . . .
H15A H 0.5717 0.7810 0.8657 0.082 Uiso 1 1 calc GR . . . .
H15B H 0.5367 0.8550 0.8845 0.082 Uiso 1 1 calc GR . . . .
H15C H 0.5909 0.8017 0.9339 0.082 Uiso 1 1 calc GR . . . .
C16 C 0.62367(11) 0.89495(17) 0.89284(11) 0.0459(5) Uani 1 1 d . . . . .
H16 H 0.6054 0.9254 0.8540 0.055 Uiso 1 1 calc R . . . .
C17 C 0.63536(18) 0.9636(2) 0.94271(16) 0.0706(9) Uani 1 1 d . . . . .
H17A H 0.6467 0.9339 0.9805 0.106 Uiso 1 1 calc GR . . . .
H17B H 0.5980 0.9974 0.9337 0.106 Uiso 1 1 calc GR . . . .
H17C H 0.6687 1.0022 0.9451 0.106 Uiso 1 1 calc GR . . . .
C18 C 0.58516(9) 0.87245(12) 0.60104(8) 0.0311(4) Uani 1 1 d . . . . .
C19 C 0.52350(10) 0.84611(13) 0.56474(9) 0.0335(4) Uani 1 1 d . . . . .
C20 C 0.51116(12) 0.80889(16) 0.50873(10) 0.0450(5) Uani 1 1 d . . . . .
H20 H 0.4709 0.7896 0.4847 0.054 Uiso 1 1 calc R . . . .
C21 C 0.55767(13) 0.80027(17) 0.48846(11) 0.0508(6) Uani 1 1 d . . . . .
H21 H 0.5486 0.7751 0.4511 0.061 Uiso 1 1 calc R . . . .
C22 C 0.61739(12) 0.82901(17) 0.52354(11) 0.0484(6) Uani 1 1 d . . . . .
H22 H 0.6482 0.8241 0.5092 0.058 Uiso 1 1 calc R . . . .
C23 C 0.63244(10) 0.86513(16) 0.58000(10) 0.0420(5) Uani 1 1 d . . . . .
C24 C 0.44289(11) 0.77442(16) 0.59460(11) 0.0464(5) Uani 1 1 d . . . . .
H24A H 0.4285 0.7390 0.5588 0.070 Uiso 1 1 calc GR . . . .
H24B H 0.4084 0.7872 0.6048 0.070 Uiso 1 1 calc GR . . . .
H24C H 0.4745 0.7428 0.6270 0.070 Uiso 1 1 calc GR . . . .
C25 C 0.47030(9) 0.86091(14) 0.58371(9) 0.0358(4) Uani 1 1 d . . . . .
H25 H 0.4871 0.8938 0.6216 0.043 Uiso 1 1 calc R . . . .
C26 C 0.41851(11) 0.91690(16) 0.53738(11) 0.0455(5) Uani 1 1 d . . . . .
H26A H 0.4361 0.9707 0.5305 0.068 Uiso 1 1 calc GR . . . .
H26B H 0.3875 0.9303 0.5522 0.068 Uiso 1 1 calc GR . . . .
H26C H 0.3994 0.8847 0.5004 0.068 Uiso 1 1 calc GR . . . .
C27 C 0.71424(17) 0.9806(3) 0.5981(2) 0.1127(18) Uani 1 1 d . . . . .
H27A H 0.7140 0.9734 0.5590 0.169 Uiso 1 1 calc GR . . . .
H27B H 0.7549 0.9996 0.6259 0.169 Uiso 1 1 calc GR . . . .
H27C H 0.6837 1.0239 0.5961 0.169 Uiso 1 1 calc GR . . . .
C28 C 0.69903(12) 0.8955(3) 0.61828(12) 0.0675(9) Uani 1 1 d . . . . .
H28 H 0.7025 0.9041 0.6593 0.081 Uiso 1 1 calc R . . . .
C29 C 0.74755(16) 0.8277(3) 0.6213(3) 0.122(2) Uani 1 1 d . . . . .
H29A H 0.7363 0.7712 0.6316 0.184 Uiso 1 1 calc GR . . . .
H29B H 0.7877 0.8450 0.6513 0.184 Uiso 1 1 calc GR . . . .
H29C H 0.7495 0.8239 0.5830 0.184 Uiso 1 1 calc GR . . . .
C30 C 0.43850(13) 0.6484(2) 0.94794(11) 0.0543(6) Uani 1 1 d . . . . .
H30A H 0.4187 0.5916 0.9416 0.081 Uiso 1 1 calc GR . . . .
H30B H 0.4193 0.6872 0.9664 0.081 Uiso 1 1 calc GR . . . .
H30C H 0.4822 0.6423 0.9737 0.081 Uiso 1 1 calc GR . . . .
C31 C 0.43115(10) 0.68668(16) 0.88789(9) 0.0397(5) Uani 1 1 d . . . . .
C32 C 0.37649(10) 0.81547(16) 0.81911(10) 0.0421(5) Uani 1 1 d . . . . .
C33 C 0.33320(13) 0.8910(2) 0.81700(13) 0.0605(7) Uani 1 1 d . . . . .
H33A H 0.3574 0.9435 0.8324 0.091 Uiso 1 1 calc GR . . . .
H33B H 0.3110 0.8765 0.8410 0.091 Uiso 1 1 calc GR . . . .
H33C H 0.3039 0.9007 0.7762 0.091 Uiso 1 1 calc GR . . . .
C34 C 0.46839(10) 0.55059(15) 0.86730(10) 0.0373(4) Uani 1 1 d . . . . .
C35 C 0.52911(10) 0.52663(15) 0.90793(10) 0.0385(5) Uani 1 1 d . . . . .
C36 C 0.54378(12) 0.43738(17) 0.91817(11) 0.0486(5) Uani 1 1 d . . . . .
H36 H 0.5839 0.4210 0.9448 0.058 Uiso 1 1 calc R . . . .
C37 C 0.50020(15) 0.37291(18) 0.88972(13) 0.0575(7) Uani 1 1 d . . . . .
H37 H 0.5107 0.3137 0.8977 0.069 Uiso 1 1 calc R . . . .
C38 C 0.44118(14) 0.39648(18) 0.84948(13) 0.0573(7) Uani 1 1 d . . . . .
H38 H 0.4121 0.3527 0.8300 0.069 Uiso 1 1 calc R . . . .
C39 C 0.42410(12) 0.48487(17) 0.83727(11) 0.0480(6) Uani 1 1 d . . . . .
C40 C 0.61071(15) 0.5808(2) 1.00784(13) 0.0691(8) Uani 1 1 d . . . . .
H40A H 0.5795 0.5782 1.0236 0.104 Uiso 1 1 calc GR . . . .
H40B H 0.6388 0.6288 1.0263 0.104 Uiso 1 1 calc GR . . . .
H40C H 0.6337 0.5264 1.0164 0.104 Uiso 1 1 calc GR . . . .
C41 C 0.57889(11) 0.59507(17) 0.93955(11) 0.0456(5) Uani 1 1 d . . . . .
H41 H 0.5584 0.6529 0.9323 0.055 Uiso 1 1 calc R . . . .
C42 C 0.62661(15) 0.5965(2) 0.91224(18) 0.0761(10) Uani 1 1 d . . . . .
H42A H 0.6465 0.5398 0.9176 0.114 Uiso 1 1 calc GR . . . .
H42B H 0.6575 0.6408 0.9318 0.114 Uiso 1 1 calc GR . . . .
H42C H 0.6058 0.6096 0.8701 0.114 Uiso 1 1 calc GR . . . .
C43 C 0.31221(15) 0.5008(3) 0.82258(17) 0.0816(10) Uani 1 1 d . . . . .
H43A H 0.3119 0.4412 0.8357 0.122 Uiso 1 1 calc GR . . . .
H43B H 0.2711 0.5165 0.7938 0.122 Uiso 1 1 calc GR . . . .
H43C H 0.3246 0.5399 0.8565 0.122 Uiso 1 1 calc GR . . . .
C44 C 0.35831(13) 0.5086(2) 0.79372(13) 0.0635(8) Uani 1 1 d . . . . .
H44 H 0.3588 0.5706 0.7824 0.076 Uiso 1 1 calc R . . . .
C45 C 0.33606(15) 0.4540(3) 0.73630(14) 0.0867(13) Uani 1 1 d . . . . .
H45A H 0.3671 0.4556 0.7203 0.130 Uiso 1 1 calc GR . . . .
H45B H 0.2975 0.4780 0.7073 0.130 Uiso 1 1 calc GR . . . .
H45C H 0.3295 0.3941 0.7451 0.130 Uiso 1 1 calc GR . . . .
C46 C 0.35532(10) 0.84138(17) 0.71584(10) 0.0428(5) Uani 1 1 d . . . . .
C47 C 0.30658(11) 0.79724(19) 0.66833(11) 0.0489(6) Uani 1 1 d . . . . .
C48 C 0.27809(12) 0.8402(2) 0.61315(11) 0.0579(7) Uani 1 1 d . . . . .
H48 H 0.2459 0.8120 0.5816 0.070 Uiso 1 1 calc R . . . .
C49 C 0.29614(13) 0.9229(2) 0.60408(12) 0.0636(8) Uani 1 1 d . . . . .
H49 H 0.2761 0.9504 0.5670 0.076 Uiso 1 1 calc R . . . .
C50 C 0.34432(13) 0.9652(2) 0.65034(13) 0.0582(7) Uani 1 1 d . . . . .
H50 H 0.3567 1.0210 0.6438 0.070 Uiso 1 1 calc R . . . .
C51 C 0.37474(11) 0.92590(18) 0.70673(11) 0.0470(5) Uani 1 1 d . . . . .
C52 C 0.24134(17) 0.7136(3) 0.70920(16) 0.0831(10) Uani 1 1 d . . . . .
H52A H 0.2624 0.7430 0.7471 0.125 Uiso 1 1 calc GR . . . .
H52B H 0.2295 0.6553 0.7158 0.125 Uiso 1 1 calc GR . . . .
H52C H 0.2046 0.7464 0.6847 0.125 Uiso 1 1 calc GR . . . .
C53 C 0.28466(12) 0.7076(2) 0.67777(12) 0.0577(7) Uani 1 1 d . . . . .
H53 H 0.3218 0.6750 0.7046 0.069 Uiso 1 1 calc R . . . .
C54 C 0.25411(16) 0.6529(3) 0.62021(15) 0.0798(10) Uani 1 1 d . . . . .
H54A H 0.2146 0.6787 0.5949 0.120 Uiso 1 1 calc GR . . . .
H54B H 0.2477 0.5936 0.6303 0.120 Uiso 1 1 calc GR . . . .
H54C H 0.2809 0.6523 0.5994 0.120 Uiso 1 1 calc GR . . . .
C55 C 0.40947(16) 1.0687(2) 0.76619(16) 0.0692(8) Uani 1 1 d . . . . .
H55A H 0.4430 1.0945 0.8002 0.104 Uiso 1 1 calc GR . . . .
H55B H 0.3726 1.0656 0.7738 0.104 Uiso 1 1 calc GR . . . .
H55C H 0.4011 1.1043 0.7312 0.104 Uiso 1 1 calc GR . . . .
C56 C 0.42823(12) 0.97531(17) 0.75552(12) 0.0495(6) Uani 1 1 d . . . . .
H56 H 0.4406 0.9420 0.7931 0.059 Uiso 1 1 calc R . . . .
C57 C 0.48492(13) 0.98074(18) 0.74017(14) 0.0557(6) Uani 1 1 d . . . . .
H57A H 0.4991 0.9222 0.7372 0.084 Uiso 1 1 calc GR . . . .
H57B H 0.5179 1.0127 0.7711 0.084 Uiso 1 1 calc GR . . . .
H57C H 0.4734 1.0107 0.7025 0.084 Uiso 1 1 calc GR . . . .
C58 C 0.44288(10) 0.51287(13) 0.59978(9) 0.0358(4) Uani 1 1 d . . . . .
C59 C 0.38315(12) 0.54416(15) 0.56568(12) 0.0496(6) Uani 1 1 d . . . . .
H59 H 0.3635 0.5792 0.5840 0.059 Uiso 1 1 calc R . . . .
C60 C 0.35165(15) 0.52463(19) 0.50483(13) 0.0644(8) Uani 1 1 d . . . . .
H60 H 0.3115 0.5465 0.4830 0.077 Uiso 1 1 calc R . . . .
C61 C 0.37965(16) 0.47330(17) 0.47706(12) 0.0618(8) Uani 1 1 d . . . . .
H61 H 0.3584 0.4595 0.4365 0.074 Uiso 1 1 calc R . . . .
C62 C 0.43917(14) 0.44213(18) 0.50914(12) 0.0554(6) Uani 1 1 d . . . . .
H62 H 0.4585 0.4077 0.4903 0.067 Uiso 1 1 calc R . . . .
C63 C 0.47061(12) 0.46203(16) 0.56996(11) 0.0457(5) Uani 1 1 d . . . . .
H63 H 0.5110 0.4409 0.5912 0.055 Uiso 1 1 calc R . . . .
C64 C 0.51824(10) 0.40206(13) 0.72510(10) 0.0369(4) Uani 1 1 d . . . . .
C65 C 0.49205(14) 0.32974(17) 0.68862(13) 0.0579(7) Uani 1 1 d . . . . .
H65 H 0.4629 0.3391 0.6494 0.070 Uiso 1 1 calc R . . . .
C66 C 0.50807(17) 0.24342(18) 0.70887(15) 0.0696(8) Uani 1 1 d . . . . .
H66 H 0.4897 0.1964 0.6832 0.084 Uiso 1 1 calc R . . . .
C67 C 0.55028(14) 0.22785(17) 0.76582(14) 0.0586(7) Uani 1 1 d . . . . .
H67 H 0.5604 0.1702 0.7795 0.070 Uiso 1 1 calc R . . . .
C68 C 0.57798(13) 0.29723(19) 0.80302(14) 0.0592(7) Uani 1 1 d . . . . .
H68 H 0.6076 0.2871 0.8420 0.071 Uiso 1 1 calc R . . . .
C69 C 0.56175(13) 0.38316(17) 0.78248(12) 0.0513(6) Uani 1 1 d . . . . .
H69 H 0.5810 0.4297 0.8084 0.062 Uiso 1 1 calc R . . . .
C70 C 0.57905(9) 0.58968(12) 0.70030(9) 0.0293(4) Uani 1 1 d . . . . .
C71 C 0.63235(10) 0.59330(13) 0.75501(9) 0.0345(4) Uani 1 1 d . . . . .
H71 H 0.6299 0.5706 0.7893 0.041 Uiso 1 1 calc R . . . .
C72 C 0.68854(10) 0.62956(13) 0.75985(10) 0.0392(5) Uani 1 1 d . . . . .
H72 H 0.7230 0.6304 0.7968 0.047 Uiso 1 1 calc R . . . .
C73 C 0.69322(10) 0.66466(13) 0.70932(11) 0.0399(5) Uani 1 1 d . . . . .
H73 H 0.7308 0.6889 0.7123 0.048 Uiso 1 1 calc R . . . .
C74 C 0.64151(11) 0.66326(13) 0.65459(10) 0.0377(4) Uani 1 1 d . . . . .
H74 H 0.6441 0.6868 0.6206 0.045 Uiso 1 1 calc R . . . .
C75 C 0.58547(10) 0.62635(12) 0.65055(9) 0.0321(4) Uani 1 1 d . . . . .
H75 H 0.5511 0.6261 0.6135 0.039 Uiso 1 1 calc R . . . .
C83 C -0.0536(8) 0.3379(10) 0.4447(9) 0.172(5) Uani 0.5 1 d D U P A -1
H83A H -0.0377 0.3122 0.4180 0.258 Uiso 0.5 1 calc GR . P A -1
H83B H -0.0949 0.3155 0.4353 0.258 Uiso 0.5 1 calc GR . P A -1
H83C H -0.0266 0.3229 0.4854 0.258 Uiso 0.5 1 calc GR . P A -1
C84 C -0.0563(6) 0.4363(9) 0.4375(6) 0.165(4) Uani 0.5 1 d D U P A -1
H84A H -0.0495 0.4536 0.4025 0.198 Uiso 0.5 1 calc R . P A -1
H84B H -0.0964 0.4591 0.4336 0.198 Uiso 0.5 1 calc R . P A -1
C85 C -0.0047(6) 0.4690(5) 0.4940(5) 0.126(4) Uani 0.5 1 d D U P A -1
H85A H -0.0096 0.4501 0.5296 0.151 Uiso 0.5 1 calc R . P A -1
H85B H 0.0363 0.4517 0.4969 0.151 Uiso 0.5 1 calc R . P A -1
C86 C -0.0164(7) 0.5636(6) 0.4824(5) 0.162(5) Uani 0.5 1 d D U P A -1
H86A H 0.0008 0.5825 0.4545 0.195 Uiso 0.5 1 calc R . P A -1
H86B H -0.0612 0.5736 0.4636 0.195 Uiso 0.5 1 calc R . P A -1
C87 C 0.0110(5) 0.6169(8) 0.5370(6) 0.141(4) Uani 0.5 1 d D U P A -1
H87A H 0.0043 0.5812 0.5667 0.169 Uiso 0.5 1 calc R . P A -1
H87B H -0.0180 0.6659 0.5289 0.169 Uiso 0.5 1 calc R . P A -1
C88 C 0.0731(5) 0.6584(9) 0.5718(8) 0.128(4) Uani 0.5 1 d D U P A -1
H88A H 0.0757 0.7129 0.5531 0.193 Uiso 0.5 1 calc GR . P A -1
H88B H 0.1056 0.6193 0.5727 0.193 Uiso 0.5 1 calc GR . P A -1
H88C H 0.0779 0.6697 0.6121 0.193 Uiso 0.5 1 calc GR . P A -1
C76 C 0.7191(2) 1.2305(3) 1.0260(2) 0.1021(13) Uani 1 1 d . U . B 1
C77 C 0.7279(2) 1.2955(4) 1.0683(3) 0.1266(19) Uani 1 1 d . U . B 1
H77 H 0.6980 1.3398 1.0594 0.152 Uiso 1 1 calc R . . B 1
C78 C 0.7794(2) 1.2977(4) 1.1235(3) 0.1278(19) Uani 1 1 d . U . B 1
H78 H 0.7820 1.3369 1.1537 0.153 Uiso 1 1 calc R . . B 1
C79 C 0.8254(3) 1.2395(4) 1.1305(3) 0.149(2) Uani 1 1 d . U . B 1
H79 H 0.8624 1.2402 1.1652 0.179 Uiso 1 1 calc R . . B 1
C80 C 0.8169(3) 1.1787(4) 1.0854(3) 0.164(3) Uani 1 1 d . U . B 1
H80 H 0.8497 1.1402 1.0910 0.197 Uiso 1 1 calc R . . B 1
C81 C 0.7664(3) 1.1718(4) 1.0358(3) 0.150(2) Uani 1 1 d . U . B 1
H81 H 0.7626 1.1280 1.0079 0.180 Uiso 1 1 calc R . . B 1
C82 C 0.6618(3) 1.2203(4) 0.9708(2) 0.1296(18) Uani 1 1 d . U . B 1
H82A H 0.6322 1.1853 0.9791 0.194 Uiso 1 1 calc GR . . B 1
H82B H 0.6715 1.1917 0.9408 0.194 Uiso 1 1 calc GR . . B 1
H82C H 0.6441 1.2774 0.9566 0.194 Uiso 1 1 calc GR . . B 1

loop_
_atom_site_aniso_label
_atom_site_aniso_U_11
_atom_site_aniso_U_22
_atom_site_aniso_U_33
_atom_site_aniso_U_23
_atom_site_aniso_U_13
_atom_site_aniso_U_12
Sn1 0.03612(8) 0.02679(7) 0.03461(8) -0.00339(5) 0.01759(6) -0.00267(5)
Ca1 0.03007(17) 0.01975(16) 0.02946(18) 0.00087(13) 0.01371(14) 0.00001(13)
Ca2 0.03082(18) 0.03232(19) 0.03082(18) 0.00049(14) 0.01683(15) 0.00136(14)
N1 0.0254(7) 0.0250(7) 0.0261(7) 0.0038(6) 0.0080(6) 0.0000(6)
N2 0.0289(7) 0.0258(7) 0.0264(8) 0.0041(6) 0.0087(6) 0.0003(6)
N3 0.0300(8) 0.0497(10) 0.0346(9) 0.0040(8) 0.0145(7) 0.0082(7)
N4 0.0313(8) 0.0427(9) 0.0324(8) 0.0029(7) 0.0163(7) -0.0029(7)
C1 0.0410(11) 0.0276(10) 0.0339(10) -0.0007(8) 0.0113(9) -0.0028(8)
C2 0.0272(9) 0.0254(9) 0.0301(9) 0.0009(7) 0.0114(7) -0.0009(7)
C3 0.0335(10) 0.0228(8) 0.0335(10) 0.0039(7) 0.0110(8) 0.0022(7)
C4 0.0305(9) 0.0261(9) 0.0321(10) 0.0073(7) 0.0108(8) 0.0015(7)
C5 0.0552(13) 0.0285(10) 0.0349(11) 0.0088(8) 0.0089(10) 0.0035(9)
C6 0.0278(9) 0.0253(9) 0.0285(9) 0.0020(7) 0.0055(7) -0.0044(7)
C7 0.0277(9) 0.0271(9) 0.0362(10) 0.0030(8) 0.0051(8) -0.0030(7)
C8 0.0305(10) 0.0405(12) 0.0524(13) 0.0141(10) 0.0036(9) 0.0010(9)
C9 0.0406(12) 0.0562(14) 0.0393(12) 0.0218(11) -0.0017(10) -0.0059(11)
C10 0.0444(12) 0.0535(14) 0.0328(11) 0.0094(10) 0.0096(9) -0.0103(10)
C11 0.0358(10) 0.0369(10) 0.0309(10) 0.0042(8) 0.0096(8) -0.0059(8)
C012 0.0456(12) 0.0607(15) 0.0374(11) -0.0002(10) 0.0256(10) 0.0089(11)
C12 0.0556(14) 0.0342(12) 0.0753(17) 0.0007(11) 0.0394(13) -0.0049(10)
C13 0.0302(9) 0.0294(10) 0.0451(11) 0.0014(8) 0.0130(8) 0.0012(8)
C14 0.0353(11) 0.0390(12) 0.0734(17) -0.0017(11) 0.0215(11) 0.0042(9)
C15 0.0434(13) 0.0745(18) 0.0496(14) 0.0089(13) 0.0235(11) -0.0023(12)
C16 0.0498(13) 0.0524(14) 0.0434(12) 0.0112(10) 0.0272(11) 0.0045(11)
C17 0.097(2) 0.0587(18) 0.081(2) -0.0017(15) 0.061(2) 0.0005(16)
C18 0.0383(10) 0.0255(9) 0.0287(9) 0.0068(7) 0.0132(8) 0.0036(7)
C19 0.0398(10) 0.0288(9) 0.0298(10) 0.0017(7) 0.0123(8) -0.0018(8)
C20 0.0527(13) 0.0437(12) 0.0347(11) -0.0066(9) 0.0143(10) -0.0066(10)
C21 0.0748(17) 0.0458(13) 0.0370(12) -0.0029(10) 0.0283(12) 0.0049(12)
C22 0.0570(14) 0.0546(14) 0.0422(12) 0.0087(10) 0.0290(11) 0.0138(11)
C23 0.0397(11) 0.0496(13) 0.0378(11) 0.0102(10) 0.0170(9) 0.0099(10)
C24 0.0386(11) 0.0491(13) 0.0466(13) 0.0079(10) 0.0128(10) -0.0043(10)
C25 0.0338(10) 0.0380(11) 0.0297(10) -0.0007(8) 0.0074(8) -0.0042(8)
C26 0.0423(12) 0.0471(13) 0.0424(12) 0.0056(10) 0.0129(10) 0.0028(10)
C27 0.0530(19) 0.070(2) 0.168(5) -0.010(3) -0.001(2) -0.0151(17)
C28 0.0355(12) 0.124(3) 0.0434(14) 0.0004(16) 0.0172(11) 0.0054(15)
C29 0.0448(17) 0.116(3) 0.204(5) 0.085(4) 0.050(2) 0.0226(19)
C30 0.0625(15) 0.0687(17) 0.0432(13) 0.0102(12) 0.0334(12) 0.0077(13)
C31 0.0354(10) 0.0545(13) 0.0325(10) 0.0038(9) 0.0172(9) -0.0007(9)
C32 0.0349(10) 0.0547(13) 0.0408(11) 0.0011(10) 0.0198(9) 0.0095(10)
C33 0.0583(15) 0.0752(19) 0.0587(16) 0.0091(14) 0.0350(13) 0.0304(14)
C34 0.0400(11) 0.0422(11) 0.0349(10) 0.0036(9) 0.0207(9) -0.0053(9)
C35 0.0416(11) 0.0433(12) 0.0351(11) 0.0042(9) 0.0204(9) -0.0012(9)
C36 0.0529(14) 0.0489(13) 0.0478(13) 0.0095(11) 0.0248(11) 0.0051(11)
C37 0.0788(19) 0.0400(13) 0.0629(16) 0.0051(12) 0.0386(15) -0.0014(12)
C38 0.0704(17) 0.0473(14) 0.0561(15) -0.0014(12) 0.0280(14) -0.0190(13)
C39 0.0496(13) 0.0515(14) 0.0436(12) 0.0034(10) 0.0201(11) -0.0155(11)
C40 0.0600(17) 0.0682(19) 0.0540(16) 0.0022(14) -0.0013(13) -0.0053(14)
C41 0.0386(11) 0.0483(13) 0.0471(13) 0.0035(10) 0.0149(10) -0.0028(10)
C42 0.0574(17) 0.069(2) 0.120(3) -0.0125(19) 0.0548(19) -0.0138(15)
C43 0.0533(17) 0.102(3) 0.081(2) -0.020(2) 0.0195(16) -0.0024(18)
C44 0.0496(14) 0.0635(17) 0.0616(17) 0.0106(14) 0.0071(13) -0.0244(13)
C45 0.0591(18) 0.143(4) 0.0524(17) -0.0031(19) 0.0177(14) -0.049(2)
C46 0.0326(10) 0.0591(14) 0.0398(11) 0.0073(10) 0.0181(9) 0.0168(10)
C47 0.0350(11) 0.0701(16) 0.0417(12) 0.0015(11) 0.0159(10) 0.0158(11)
C48 0.0388(12) 0.091(2) 0.0406(13) 0.0055(13) 0.0127(10) 0.0175(13)
C49 0.0488(15) 0.097(2) 0.0444(14) 0.0234(15) 0.0188(12) 0.0280(15)
C50 0.0519(15) 0.0721(19) 0.0574(16) 0.0226(13) 0.0293(13) 0.0220(13)
C51 0.0404(12) 0.0595(15) 0.0461(13) 0.0101(11) 0.0229(10) 0.0178(11)
C52 0.082(2) 0.103(3) 0.075(2) -0.014(2) 0.0434(19) -0.026(2)
C53 0.0429(13) 0.0744(19) 0.0451(14) -0.0002(13) 0.0075(11) 0.0044(12)
C54 0.0653(19) 0.095(3) 0.067(2) -0.0192(18) 0.0159(16) -0.0011(18)
C55 0.076(2) 0.0604(18) 0.080(2) 0.0039(15) 0.0413(17) 0.0226(15)
C56 0.0508(14) 0.0465(13) 0.0539(14) 0.0115(11) 0.0243(11) 0.0137(11)
C57 0.0517(14) 0.0445(13) 0.0744(18) 0.0094(12) 0.0295(13) 0.0106(11)
C58 0.0396(11) 0.0288(9) 0.0372(11) -0.0030(8) 0.0140(9) -0.0043(8)
C59 0.0498(13) 0.0373(12) 0.0530(14) -0.0057(10) 0.0128(11) 0.0068(10)
C60 0.0623(17) 0.0499(15) 0.0518(15) -0.0012(12) -0.0053(13) 0.0102(13)
C61 0.087(2) 0.0449(14) 0.0351(13) -0.0041(10) 0.0072(13) -0.0018(13)
C62 0.0750(18) 0.0509(14) 0.0440(13) -0.0108(11) 0.0283(13) -0.0047(13)
C63 0.0457(12) 0.0485(13) 0.0434(12) -0.0086(10) 0.0189(10) -0.0022(10)
C64 0.0438(11) 0.0271(9) 0.0461(12) 0.0020(8) 0.0249(10) -0.0020(8)
C65 0.0737(18) 0.0366(13) 0.0532(15) -0.0025(11) 0.0162(13) -0.0073(12)
C66 0.099(2) 0.0301(13) 0.081(2) -0.0056(13) 0.0381(18) -0.0040(14)
C67 0.0731(18) 0.0342(12) 0.084(2) 0.0138(12) 0.0478(16) 0.0088(12)
C68 0.0569(15) 0.0554(16) 0.0646(17) 0.0209(13) 0.0246(13) 0.0023(12)
C69 0.0633(15) 0.0396(12) 0.0493(14) 0.0053(10) 0.0218(12) -0.0089(11)
C70 0.0350(9) 0.0189(8) 0.0358(10) -0.0029(7) 0.0165(8) 0.0003(7)
C71 0.0408(11) 0.0244(9) 0.0381(11) 0.0028(8) 0.0162(9) 0.0032(8)
C72 0.0346(10) 0.0284(10) 0.0481(12) -0.0028(9) 0.0106(9) 0.0037(8)
C73 0.0390(11) 0.0263(10) 0.0614(14) -0.0077(9) 0.0278(10) -0.0014(8)
C74 0.0517(12) 0.0258(9) 0.0468(12) -0.0035(8) 0.0316(10) -0.0004(9)
C75 0.0401(10) 0.0248(9) 0.0323(10) -0.0042(7) 0.0158(8) 0.0013(8)
C83 0.180(10) 0.203(9) 0.208(10) 0.051(8) 0.156(9) 0.061(8)
C84 0.183(9) 0.195(9) 0.185(8) 0.042(7) 0.145(7) 0.050(7)
C85 0.194(9) 0.128(7) 0.139(6) 0.054(6) 0.150(6) 0.038(7)
C86 0.158(9) 0.159(8) 0.187(9) 0.020(7) 0.088(8) 0.028(7)
C87 0.103(6) 0.103(6) 0.184(9) -0.016(6) 0.028(6) 0.001(5)
C88 0.083(6) 0.122(7) 0.157(9) 0.000(7) 0.027(6) 0.008(5)
C76 0.085(3) 0.111(3) 0.111(3) -0.015(3) 0.041(2) -0.001(2)
C77 0.081(3) 0.118(4) 0.185(5) -0.048(4) 0.060(3) -0.007(3)
C78 0.076(3) 0.118(4) 0.185(5) -0.043(4) 0.048(3) -0.027(3)
C79 0.113(4) 0.093(4) 0.206(6) -0.028(4) 0.031(4) -0.006(3)
C80 0.113(4) 0.098(4) 0.219(7) -0.045(4) 0.006(4) 0.003(3)
C81 0.095(3) 0.108(4) 0.207(6) -0.038(4) 0.023(4) 0.030(3)
C82 0.120(4) 0.141(4) 0.114(4) 0.003(3) 0.034(3) 0.031(3)

loop_
_atom_type_symbol
_atom_type_description
_atom_type_scat_dispersion_real
_atom_type_scat_dispersion_imag
_atom_type_scat_source
C C 0.0181 0.0091 'International Tables Vol C Tables 4.2.6.8 and 6.1.1.4'
H H 0.0000 0.0000 'International Tables Vol C Tables 4.2.6.8 and 6.1.1.4'
Ca Ca 0.3641 1.2855 'International Tables Vol C Tables 4.2.6.8 and 6.1.1.4'
N N 0.0311 0.0180 'International Tables Vol C Tables 4.2.6.8 and 6.1.1.4'
Sn Sn 0.0259 5.4591 'International Tables Vol C Tables 4.2.6.8 and 6.1.1.4'

loop_
_geom_angle_atom_site_label_1
_geom_angle_atom_site_label_2
_geom_angle_atom_site_label_3
_geom_angle
C58 Sn1 Ca2 127.45(6)
C58 Sn1 C64 98.00(8)
C58 Sn1 C70 98.48(8)
C64 Sn1 Ca2 129.08(6)
C64 Sn1 C70 98.61(7)
C70 Sn1 Ca2 96.16(5)
N1 Ca1 H1 103.0(6)
N1 Ca1 C70 148.89(5)
N1 Ca1 C71 122.21(6)
N1 Ca1 C72 104.84(6)
N1 Ca1 C73 108.28(6)
N1 Ca1 C74 130.89(6)
N1 Ca1 C75 156.82(6)
N2 Ca1 H1 118.5(6)
N2 Ca1 N1 79.59(5)
N2 Ca1 C70 128.19(6)
N2 Ca1 C71 146.18(6)
N2 Ca1 C72 130.03(6)
N2 Ca1 C73 102.61(6)
N2 Ca1 C74 90.17(6)
N2 Ca1 C75 102.38(6)
C70 Ca1 H1 77.4(7)
C71 Ca1 H1 83.9(7)
C71 Ca1 C70 26.80(5)
C72 Ca1 H1 109.0(7)
C72 Ca1 C70 48.35(6)
C72 Ca1 C71 27.25(6)
C72 Ca1 C75 56.01(6)
C73 Ca1 H1 131.9(7)
C73 Ca1 C70 57.04(6)
C73 Ca1 C71 48.55(6)
C73 Ca1 C72 27.91(7)
C73 Ca1 C74 27.81(6)
C73 Ca1 C75 48.57(6)
C74 Ca1 H1 123.6(7)
C74 Ca1 C70 48.45(5)
C74 Ca1 C71 56.05(6)
C74 Ca1 C72 48.83(6)
C74 Ca1 C75 27.42(6)
C75 Ca1 H1 96.3(7)
C75 Ca1 C70 26.77(5)
C75 Ca1 C71 47.00(6)
Sn1 Ca2 H1 85.3(6)
N3 Ca2 Sn1 144.74(5)
N3 Ca2 H1 110.8(6)
N3 Ca2 N4 81.18(6)
N4 Ca2 Sn1 109.72(5)
N4 Ca2 H1 135.5(6)
C2 N1 Ca1 126.77(12)
C2 N1 C6 121.26(16)
C6 N1 Ca1 111.11(11)
C4 N2 Ca1 125.30(13)
C4 N2 C18 119.10(15)
C18 N2 Ca1 114.81(11)
C32 N3 Ca2 126.13(14)
C32 N3 C46 120.26(18)
C46 N3 Ca2 113.31(13)
C31 N4 Ca2 125.48(15)
C31 N4 C34 118.52(17)
C34 N4 Ca2 115.99(13)
H1A C1 H1B 109.5
H1A C1 H1C 109.5
H1B C1 H1C 109.5
C2 C1 H1A 109.5
C2 C1 H1B 109.5
C2 C1 H1C 109.5
N1 C2 C1 121.01(17)
N1 C2 C3 124.08(17)
C3 C2 C1 114.92(17)
C2 C3 H3 114.9
C4 C3 C2 130.22(18)
C4 C3 H3 114.9
N2 C4 C3 124.62(17)
N2 C4 C5 119.51(18)
C3 C4 C5 115.87(18)
C4 C5 H5A 109.5
C4 C5 H5B 109.5
C4 C5 H5C 109.5
H5A C5 H5B 109.5
H5A C5 H5C 109.5
H5B C5 H5C 109.5
C7 C6 N1 118.08(17)
C11 C6 N1 121.35(17)
C11 C6 C7 120.27(18)
C6 C7 C13 120.19(17)
C8 C7 C6 118.7(2)
C8 C7 C13 121.11(19)
C7 C8 H8 119.3
C9 C8 C7 121.5(2)
C9 C8 H8 119.3
C8 C9 H9 120.2
C10 C9 C8 119.6(2)
C10 C9 H9 120.2
C9 C10 H10 119.1
C9 C10 C11 121.8(2)
C11 C10 H10 119.1
C6 C11 C16 122.90(18)
C10 C11 C6 118.2(2)
C10 C11 C16 118.9(2)
C31 C012 H012 114.7
C31 C012 C32 130.7(2)
C32 C012 H012 114.7
H12A C12 H12B 109.5
H12A C12 H12C 109.5
H12B C12 H12C 109.5
C13 C12 H12A 109.5
C13 C12 H12B 109.5
C13 C12 H12C 109.5
C7 C13 C12 111.36(18)
C7 C13 H13 107.4
C7 C13 C14 114.36(19)
C12 C13 H13 107.4
C12 C13 C14 108.62(18)
C14 C13 H13 107.4
C13 C14 H14A 109.5
C13 C14 H14B 109.5
C13 C14 H14C 109.5
H14A C14 H14B 109.5
H14A C14 H14C 109.5
H14B C14 H14C 109.5
H15A C15 H15B 109.5
H15A C15 H15C 109.5
H15B C15 H15C 109.5
C16 C15 H15A 109.5
C16 C15 H15B 109.5
C16 C15 H15C 109.5
C11 C16 C15 111.7(2)
C11 C16 H16 108.1
C11 C16 C17 111.3(2)
C15 C16 H16 108.1
C15 C16 C17 109.2(2)
C17 C16 H16 108.1
C16 C17 H17A 109.5
C16 C17 H17B 109.5
C16 C17 H17C 109.5
H17A C17 H17B 109.5
H17A C17 H17C 109.5
H17B C17 H17C 109.5
C19 C18 N2 120.40(18)
C19 C18 C23 120.57(19)
C23 C18 N2 118.80(18)
C18 C19 C25 121.84(18)
C20 C19 C18 118.3(2)
C20 C19 C25 119.81(19)
C19 C20 H20 119.4
C21 C20 C19 121.2(2)
C21 C20 H20 119.4
C20 C21 H21 120.0
C22 C21 C20 120.0(2)
C22 C21 H21 120.0
C21 C22 H22 119.4
C21 C22 C23 121.2(2)
C23 C22 H22 119.4
C18 C23 C28 121.1(2)
C22 C23 C18 118.7(2)
C22 C23 C28 120.2(2)
H24A C24 H24B 109.5
H24A C24 H24C 109.5
H24B C24 H24C 109.5
C25 C24 H24A 109.5
C25 C24 H24B 109.5
C25 C24 H24C 109.5
C19 C25 C24 112.67(18)
C19 C25 H25 107.7
C19 C25 C26 110.98(18)
C24 C25 H25 107.7
C26 C25 C24 109.92(18)
C26 C25 H25 107.7
C25 C26 H26A 109.5
C25 C26 H26B 109.5
C25 C26 H26C 109.5
H26A C26 H26B 109.5
H26A C26 H26C 109.5
H26B C26 H26C 109.5
H27A C27 H27B 109.5
H27A C27 H27C 109.5
H27B C27 H27C 109.5
C28 C27 H27A 109.5
C28 C27 H27B 109.5
C28 C27 H27C 109.5
C23 C28 H28 107.3
C27 C28 C23 112.8(3)
C27 C28 H28 107.3
C27 C28 C29 109.1(3)
C29 C28 C23 112.7(3)
C29 C28 H28 107.3
C28 C29 H29A 109.5
C28 C29 H29B 109.5
C28 C29 H29C 109.5
H29A C29 H29B 109.5
H29A C29 H29C 109.5
H29B C29 H29C 109.5
H30A C30 H30B 109.5
H30A C30 H30C 109.5
H30B C30 H30C 109.5
C31 C30 H30A 109.5
C31 C30 H30B 109.5
C31 C30 H30C 109.5
N4 C31 C012 125.0(2)
N4 C31 C30 119.8(2)
C012 C31 C30 115.1(2)
N3 C32 C012 124.2(2)
N3 C32 C33 120.9(2)
C012 C32 C33 114.9(2)
C32 C33 H33A 109.5
C32 C33 H33B 109.5
C32 C33 H33C 109.5
H33A C33 H33B 109.5
H33A C33 H33C 109.5
H33B C33 H33C 109.5
C35 C34 N4 121.53(19)
C35 C34 C39 120.0(2)
C39 C34 N4 118.4(2)
C34 C35 C41 121.8(2)
C36 C35 C34 118.7(2)
C36 C35 C41 119.5(2)
C35 C36 H36 119.3
C37 C36 C35 121.4(2)
C37 C36 H36 119.3
C36 C37 H37 120.1
C38 C37 C36 119.7(3)
C38 C37 H37 120.1
C37 C38 H38 119.4
C37 C38 C39 121.2(2)
C39 C38 H38 119.4
C34 C39 C44 121.2(2)
C38 C39 C34 118.9(2)
C38 C39 C44 119.9(2)
H40A C40 H40B 109.5
H40A C40 H40C 109.5
H40B C40 H40C 109.5
C41 C40 H40A 109.5
C41 C40 H40B 109.5
C41 C40 H40C 109.5
C35 C41 C40 112.5(2)
C35 C41 H41 107.7
C35 C41 C42 109.8(2)
C40 C41 H41 107.7
C42 C41 C40 111.3(3)
C42 C41 H41 107.7
C41 C42 H42A 109.5
C41 C42 H42B 109.5
C41 C42 H42C 109.5
H42A C42 H42B 109.5
H42A C42 H42C 109.5
H42B C42 H42C 109.5
H43A C43 H43B 109.5
H43A C43 H43C 109.5
H43B C43 H43C 109.5
C44 C43 H43A 109.5
C44 C43 H43B 109.5
C44 C43 H43C 109.5
C39 C44 C43 111.7(2)
C39 C44 H44 107.4
C39 C44 C45 112.3(3)
C43 C44 H44 107.4
C43 C44 C45 110.3(2)
C45 C44 H44 107.4
C44 C45 H45A 109.5
C44 C45 H45B 109.5
C44 C45 H45C 109.5
H45A C45 H45B 109.5
H45A C45 H45C 109.5
H45B C45 H45C 109.5
C47 C46 N3 118.1(2)
C51 C46 N3 121.4(2)
C51 C46 C47 120.3(2)
C46 C47 C53 120.8(2)
C48 C47 C46 118.3(3)
C48 C47 C53 120.9(3)
C47 C48 H48 119.1
C49 C48 C47 121.8(3)
C49 C48 H48 119.1
C48 C49 H49 120.2
C48 C49 C50 119.7(2)
C50 C49 H49 120.2
C49 C50 H50 119.3
C49 C50 C51 121.4(3)
C51 C50 H50 119.3
C46 C51 C56 122.6(2)
C50 C51 C46 118.5(3)
C50 C51 C56 118.8(3)
H52A C52 H52B 109.5
H52A C52 H52C 109.5
H52B C52 H52C 109.5
C53 C52 H52A 109.5
C53 C52 H52B 109.5
C53 C52 H52C 109.5
C47 C53 C52 111.7(3)
C47 C53 H53 106.9
C47 C53 C54 114.0(3)
C52 C53 H53 106.9
C52 C53 C54 110.1(3)
C54 C53 H53 106.9
C53 C54 H54A 109.5
C53 C54 H54B 109.5
C53 C54 H54C 109.5
H54A C54 H54B 109.5
H54A C54 H54C 109.5
H54B C54 H54C 109.5
H55A C55 H55B 109.5
H55A C55 H55C 109.5
H55B C55 H55C 109.5
C56 C55 H55A 109.5
C56 C55 H55B 109.5
C56 C55 H55C 109.5
C51 C56 C55 112.6(2)
C51 C56 H56 108.0
C51 C56 C57 110.7(2)
C55 C56 H56 108.0
C57 C56 C55 109.4(2)
C57 C56 H56 108.0
C56 C57 H57A 109.5
C56 C57 H57B 109.5
C56 C57 H57C 109.5
H57A C57 H57B 109.5
H57A C57 H57C 109.5
H57B C57 H57C 109.5
C59 C58 Sn1 121.02(17)
C59 C58 C63 116.8(2)
C63 C58 Sn1 122.14(17)
C58 C59 H59 119.1
C58 C59 C60 121.8(2)
C60 C59 H59 119.1
C59 C60 H60 120.0
C61 C60 C59 120.0(3)
C61 C60 H60 120.0
C60 C61 H61 120.1
C60 C61 C62 119.9(2)
C62 C61 H61 120.1
C61 C62 H62 120.0
C61 C62 C63 120.0(3)
C63 C62 H62 120.0
C58 C63 H63 119.2
C62 C63 C58 121.5(2)
C62 C63 H63 119.2
C65 C64 Sn1 122.37(18)
C69 C64 Sn1 121.80(17)
C69 C64 C65 115.7(2)
C64 C65 H65 119.0
C64 C65 C66 122.1(3)
C66 C65 H65 119.0
C65 C66 H66 119.9
C67 C66 C65 120.2(3)
C67 C66 H66 119.9
C66 C67 H67 120.2
C66 C67 C68 119.6(2)
C68 C67 H67 120.2
C67 C68 H68 120.1
C67 C68 C69 119.8(3)
C69 C68 H68 120.1
C64 C69 C68 122.5(2)
C64 C69 H69 118.7
C68 C69 H69 118.7
Sn1 C70 Ca1 118.96(7)
C71 C70 Sn1 121.06(14)
C71 C70 Ca1 73.37(11)
C75 C70 Sn1 122.87(14)
C75 C70 Ca1 73.30(10)
C75 C70 C71 115.92(18)
Ca1 C71 H71 119.0
C70 C71 Ca1 79.83(11)
C70 C71 H71 118.8
C72 C71 Ca1 73.17(11)
C72 C71 C70 122.5(2)
C72 C71 H71 118.8
Ca1 C72 H72 116.6
C71 C72 Ca1 79.58(12)
C71 C72 H72 120.1
C71 C72 C73 119.9(2)
C73 C72 Ca1 74.47(12)
C73 C72 H72 120.1
Ca1 C73 H73 115.3
C72 C73 Ca1 77.62(12)
C72 C73 H73 120.3
C74 C73 Ca1 77.46(12)
C74 C73 C72 119.5(2)
C74 C73 H73 120.3
Ca1 C74 H74 116.3
C73 C74 Ca1 74.72(12)
C73 C74 H74 120.1
C73 C74 C75 119.8(2)
C75 C74 Ca1 79.61(11)
C75 C74 H74 120.1
Ca1 C75 H75 119.0
C70 C75 Ca1 79.93(11)
C70 C75 H75 118.8
C74 C75 Ca1 72.97(11)
C74 C75 C70 122.40(19)
C74 C75 H75 118.8
H83A C83 H83B 109.5
H83A C83 H83C 109.5
H83B C83 H83C 109.5
C84 C83 H83A 109.5
C84 C83 H83B 109.5
C84 C83 H83C 109.5
C83 C84 H84A 110.9
C83 C84 H84B 110.9
H84A C84 H84B 109.0
C85 C84 C83 104.0(11)
C85 C84 H84A 110.9
C85 C84 H84B 110.9
C84 C85 H85A 112.3
C84 C85 H85B 112.3
H85A C85 H85B 109.9
C86 C85 C84 97.5(9)
C86 C85 H85A 112.3
C86 C85 H85B 112.3
C85 C86 H86A 109.0
C85 C86 H86B 109.0
H86A C86 H86B 107.8
C87 C86 C85 112.8(10)
C87 C86 H86A 109.0
C87 C86 H86B 109.0
C86 C87 H87A 103.4
C86 C87 H87B 103.4
C86 C87 C88 135.3(14)
H87A C87 H87B 105.2
C88 C87 H87A 103.4
C88 C87 H87B 103.4
C87 C88 H88A 109.5
C87 C88 H88B 109.5
C87 C88 H88C 109.5
H88A C88 H88B 109.5
H88A C88 H88C 109.5
H88B C88 H88C 109.5
C77 C76 C82 124.0(5)
C81 C76 C77 118.4(5)
C81 C76 C82 117.6(5)
C76 C77 H77 118.5
C76 C77 C78 123.1(5)
C78 C77 H77 118.5
C77 C78 H78 122.1
C79 C78 C77 115.7(6)
C79 C78 H78 122.1
C78 C79 H79 120.3
C78 C79 C80 119.4(6)
C80 C79 H79 120.3
C79 C80 H80 117.7
C81 C80 C79 124.6(6)
C81 C80 H80 117.7
C76 C81 H81 120.9
C80 C81 C76 118.2(6)
C80 C81 H81 120.9
C76 C82 H82A 109.5
C76 C82 H82B 109.5
C76 C82 H82C 109.5
H82A C82 H82B 109.5
H82A C82 H82C 109.5
H82B C82 H82C 109.5

loop_
_geom_bond_atom_site_label_1
_geom_bond_atom_site_label_2
_geom_bond_distance
Sn1 Ca2 3.2137(4)
Sn1 C58 2.174(2)
Sn1 C64 2.190(2)
Sn1 C70 2.2258(19)
Ca1 H1 2.11(2)
Ca1 N1 2.3443(16)
Ca1 N2 2.3318(15)
Ca1 C70 3.0649(18)
Ca1 C71 2.9837(19)
Ca1 C72 2.904(2)
Ca1 C73 2.864(2)
Ca1 C74 2.898(2)
Ca1 C75 2.9815(19)
Ca2 H1 2.16(2)
Ca2 N3 2.3275(18)
Ca2 N4 2.3306(17)
N1 C2 1.325(2)
N1 C6 1.429(2)
N2 C4 1.331(2)
N2 C18 1.438(2)
N3 C32 1.333(3)
N3 C46 1.430(3)
N4 C31 1.327(3)
N4 C34 1.435(3)
C1 H1A 0.9600
C1 H1B 0.9600
C1 H1C 0.9600
C1 C2 1.518(3)
C2 C3 1.409(3)
C3 H3 0.9300
C3 C4 1.397(3)
C4 C5 1.516(3)
C5 H5A 0.9600
C5 H5B 0.9600
C5 H5C 0.9600
C6 C7 1.417(3)
C6 C11 1.408(3)
C7 C8 1.391(3)
C7 C13 1.522(3)
C8 H8 0.9300
C8 C9 1.379(4)
C9 H9 0.9300
C9 C10 1.376(4)
C10 H10 0.9300
C10 C11 1.402(3)
C11 C16 1.514(3)
C012 H012 0.9300
C012 C31 1.400(3)
C012 C32 1.405(3)
C12 H12A 0.9600
C12 H12B 0.9600
C12 H12C 0.9600
C12 C13 1.528(3)
C13 H13 0.9800
C13 C14 1.530(3)
C14 H14A 0.9600
C14 H14B 0.9600
C14 H14C 0.9600
C15 H15A 0.9600
C15 H15B 0.9600
C15 H15C 0.9600
C15 C16 1.529(3)
C16 H16 0.9800
C16 C17 1.539(4)
C17 H17A 0.9600
C17 H17B 0.9600
C17 H17C 0.9600
C18 C19 1.407(3)
C18 C23 1.409(3)
C19 C20 1.397(3)
C19 C25 1.520(3)
C20 H20 0.9300
C20 C21 1.381(4)
C21 H21 0.9300
C21 C22 1.377(4)
C22 H22 0.9300
C22 C23 1.388(3)
C23 C28 1.524(4)
C24 H24A 0.9600
C24 H24B 0.9600
C24 H24C 0.9600
C24 C25 1.532(3)
C25 H25 0.9800
C25 C26 1.530(3)
C26 H26A 0.9600
C26 H26B 0.9600
C26 H26C 0.9600
C27 H27A 0.9600
C27 H27B 0.9600
C27 H27C 0.9600
C27 C28 1.476(5)
C28 H28 0.9800
C28 C29 1.514(5)
C29 H29A 0.9600
C29 H29B 0.9600
C29 H29C 0.9600
C30 H30A 0.9600
C30 H30B 0.9600
C30 H30C 0.9600
C30 C31 1.521(3)
C32 C33 1.518(3)
C33 H33A 0.9600
C33 H33B 0.9600
C33 H33C 0.9600
C34 C35 1.407(3)
C34 C39 1.407(3)
C35 C36 1.393(3)
C35 C41 1.514(3)
C36 H36 0.9300
C36 C37 1.377(4)
C37 H37 0.9300
C37 C38 1.374(4)
C38 H38 0.9300
C38 C39 1.395(4)
C39 C44 1.513(4)
C40 H40A 0.9600
C40 H40B 0.9600
C40 H40C 0.9600
C40 C41 1.536(4)
C41 H41 0.9800
C41 C42 1.525(4)
C42 H42A 0.9600
C42 H42B 0.9600
C42 H42C 0.9600
C43 H43A 0.9600
C43 H43B 0.9600
C43 H43C 0.9600
C43 C44 1.524(5)
C44 H44 0.9800
C44 C45 1.524(5)
C45 H45A 0.9600
C45 H45B 0.9600
C45 H45C 0.9600
C46 C47 1.416(4)
C46 C51 1.408(4)
C47 C48 1.394(4)
C47 C53 1.505(4)
C48 H48 0.9300
C48 C49 1.370(5)
C49 H49 0.9300
C49 C50 1.382(4)
C50 H50 0.9300
C50 C51 1.396(3)
C51 C56 1.523(4)
C52 H52A 0.9600
C52 H52B 0.9600
C52 H52C 0.9600
C52 C53 1.512(4)
C53 H53 0.9800
C53 C54 1.531(4)
C54 H54A 0.9600
C54 H54B 0.9600
C54 H54C 0.9600
C55 H55A 0.9600
C55 H55B 0.9600
C55 H55C 0.9600
C55 C56 1.536(4)
C56 H56 0.9800
C56 C57 1.529(4)
C57 H57A 0.9600
C57 H57B 0.9600
C57 H57C 0.9600
C58 C59 1.385(3)
C58 C63 1.395(3)
C59 H59 0.9300
C59 C60 1.392(4)
C60 H60 0.9300
C60 C61 1.368(4)
C61 H61 0.9300
C61 C62 1.372(4)
C62 H62 0.9300
C62 C63 1.392(3)
C63 H63 0.9300
C64 C65 1.386(3)
C64 C69 1.381(3)
C65 H65 0.9300
C65 C66 1.394(4)
C66 H66 0.9300
C66 C67 1.354(4)
C67 H67 0.9300
C67 C68 1.366(4)
C68 H68 0.9300
C68 C69 1.391(4)
C69 H69 0.9300
C70 C71 1.404(3)
C70 C75 1.402(3)
C71 H71 0.9300
C71 C72 1.389(3)
C72 H72 0.9300
C72 C73 1.391(3)
C73 H73 0.9300
C73 C74 1.385(3)
C74 H74 0.9300
C74 C75 1.396(3)
C75 H75 0.9300
C83 H83A 0.9600
C83 H83B 0.9600
C83 H83C 0.9600
C83 C84 1.500(8)
C84 H84A 0.9700
C84 H84B 0.9700
C84 C85 1.494(8)
C85 H85A 0.9700
C85 H85B 0.9700
C85 C86 1.465(8)
C86 H86A 0.9700
C86 H86B 0.9700
C86 C87 1.462(8)
C87 H87A 0.9700
C87 H87B 0.9700
C87 C88 1.490(8)
C88 H88A 0.9600
C88 H88B 0.9600
C88 H88C 0.9600
C76 C77 1.379(6)
C76 C81 1.364(6)
C76 C82 1.467(6)
C77 H77 0.9300
C77 C78 1.391(7)
C78 H78 0.9300
C78 C79 1.350(7)
C79 H79 0.9300
C79 C80 1.387(8)
C80 H80 0.9300
C80 C81 1.303(7)
C81 H81 0.9300
C82 H82A 0.9600
C82 H82B 0.9600
C82 H82C 0.9600
